data_8107218
loop_
_publ_author_name
'Cui, Hong-Meng'

_publ_section_title
;
 Crystal structure of
 di-\m2-hydroxido-tetrakis(6-methylpyridine-2-carboxylato-k2 N,O)
 diiron(III) trihydrate C28H32Fe2N4O13
;
_journal_issue 5
_journal_name_full 'Zeitschrift f\"ur Kristallographie - New Crystal Structures'
_journal_page_first 793
_journal_page_last 795
_journal_paper_doi 10.1515/ncrs-2022-0240
_journal_volume 237
_journal_year 2022
_chemical_formula_moiety 'C28 H26 Fe2 N4 O10, 3(H2 O)'
_chemical_formula_sum 'C28 H32 Fe2 N4 O13'
_chemical_formula_weight 744.27
_chemical_name_systematic
;
[di-\m-hydroxidotetrakis(6-methylpyridine-2-carboxylato)-di-iron(III)]-
hydrate
;
_space_group_crystal_system monoclinic
_space_group_IT_number 13
_space_group_name_Hall '-P 2yac'
_space_group_name_H-M_alt 'P 1 2/n 1'
_atom_sites_solution_hydrogens mixed
_atom_sites_solution_primary iterative
_cell_angle_alpha 90
_cell_angle_beta 95.190(3)
_cell_angle_gamma 90
_cell_formula_units_Z 2
_cell_length_a 8.0964(3)
_cell_length_b 13.4889(5)
_cell_length_c 14.0543(5)
_cell_measurement_reflns_used 5052
_cell_measurement_temperature 173
_cell_measurement_theta_max 28.7817
_cell_measurement_theta_min 2.7910
_cell_volume 1528.60(10)
_computing_molecular_graphics 'Olex2 (Dolomanov et al., 2009)'
_computing_publication_material 'Olex2 (Dolomanov et al., 2009)'
_computing_structure_refinement 'ShelXL (Sheldrick, 2015)'
_computing_structure_solution 'olex2.solve (Bourhis et al., 2015)'
_diffrn_ambient_temperature 173
_diffrn_measured_fraction_theta_full 0.977
_diffrn_measured_fraction_theta_max 0.886
_diffrn_measurement_device_type 'Xcalibur, Eos'
_diffrn_measurement_method 'phi and omega scans'
_diffrn_radiation_monochromator graphite
_diffrn_radiation_type MoK\a
_diffrn_radiation_wavelength 0.71073
_diffrn_reflns_av_R_equivalents 0.0340
_diffrn_reflns_av_unetI/netI 0.0439
_diffrn_reflns_Laue_measured_fraction_full 0.977
_diffrn_reflns_Laue_measured_fraction_max 0.886
_diffrn_reflns_limit_h_max 10
_diffrn_reflns_limit_h_min -10
_diffrn_reflns_limit_k_max 17
_diffrn_reflns_limit_k_min -17
_diffrn_reflns_limit_l_max 19
_diffrn_reflns_limit_l_min -18
_diffrn_reflns_number 10287
_diffrn_reflns_point_group_measured_fraction_full 0.977
_diffrn_reflns_point_group_measured_fraction_max 0.886
_diffrn_reflns_theta_full 25.242
_diffrn_reflns_theta_max 28.878
_diffrn_reflns_theta_min 2.799
_exptl_absorpt_coefficient_mu 1.024
_exptl_absorpt_correction_type none
_exptl_crystal_colour red
_exptl_crystal_colour_primary red
_exptl_crystal_density_diffrn 1.617
_exptl_crystal_description block
_exptl_crystal_F_000 768
_exptl_crystal_size_max 0.17
_exptl_crystal_size_mid 0.1
_exptl_crystal_size_min 0.05
_refine_diff_density_max 0.448
_refine_diff_density_min -0.573
_refine_diff_density_rms 0.072
_refine_ls_extinction_coef .
_refine_ls_extinction_method none
_refine_ls_goodness_of_fit_ref 1.035
_refine_ls_hydrogen_treatment mixed
_refine_ls_matrix_type full
_refine_ls_number_parameters 226
_refine_ls_number_reflns 3566
_refine_ls_number_restraints 0
_refine_ls_restrained_S_all 1.035
_refine_ls_R_factor_all 0.0643
_refine_ls_R_factor_gt 0.0405
_refine_ls_shift/su_max 0.001
_refine_ls_shift/su_mean 0.000
_refine_ls_structure_factor_coef Fsqd
_refine_ls_weighting_details 'w=1/[\s^2^(Fo^2^)+(0.0537P)^2^] where P=(Fo^2^+2Fc^2^)/3'
_refine_ls_weighting_scheme calc
_refine_ls_wR_factor_gt 0.0908
_refine_ls_wR_factor_ref 0.0972
_reflns_Friedel_coverage 0.000
_reflns_Friedel_fraction_full .
_reflns_Friedel_fraction_max .
_reflns_number_gt 2670
_reflns_number_total 3566
_reflns_threshold_expression 'I > 2\s(I)'
_cod_data_source_file suppl_j_ncrs-2022-0240_suppl.cif
_cod_data_source_block p
_cod_database_code 8107218
_shelx_space_group_comment
;
The symmetry employed for this shelxl refinement is uniquely defined
by the following loop, which should always be used as a source of
symmetry information in preference to the above space-group names.
They are only intended as comments.
;
_shelx_estimated_absorpt_t_max 0.951
_shelx_estimated_absorpt_t_min 0.845
_olex2_refinement_description
;
1. Fixed Uiso
 At 1.2 times of:
  All C(H) groups, H1W of O1W
 At 1.5 times of:
  All C(H,H,H) groups, H2WA of O2W
2.a Free rotating group:
 O1W(H1W), O2W(H2WA,H2WB)
2.b Aromatic/amide H refined with riding coordinates:
 C3(H3), C4(H4), C5(H5A), C10(H10), C11(H11), C12(H12)
2.c Idealised Me refined as rotating group:
 C1(H1A,H1B,H1C), C8(H8A,H8B,H8C)
;
_olex2_submission_special_instructions 'No special instructions were received'

loop_
_space_group_symop_operation_xyz
'x, y, z'
'-x+1/2, y, -z+1/2'
'-x, -y, -z'
'x-1/2, -y, z-1/2'

loop_
_atom_site_label
_atom_site_type_symbol
_atom_site_fract_x
_atom_site_fract_y
_atom_site_fract_z
_atom_site_U_iso_or_equiv
_atom_site_adp_type
_atom_site_occupancy
_atom_site_site_symmetry_order
_atom_site_calc_flag
_atom_site_refinement_flags_posn
_atom_site_refinement_flags_adp
_atom_site_refinement_flags_occupancy
_atom_site_disorder_assembly
_atom_site_disorder_group
Fe1 Fe 0.86752(4) 0.72914(3) 0.84619(2) 0.01856(11) Uani 1 1 d . . . . .
O1 O 1.11457(19) 0.71986(12) 0.86174(12) 0.0262(4) Uani 1 1 d . . . . .
O2 O 1.3528(2) 0.80230(16) 0.86847(15) 0.0405(5) Uani 1 1 d . . . . .
O3 O 0.8007(2) 0.72871(13) 0.97914(12) 0.0278(4) Uani 1 1 d . . . . .
O4 O 0.6850(3) 0.63967(18) 1.08788(14) 0.0510(6) Uani 1 1 d . . . . .
O5 O 0.6330(2) 0.73046(13) 0.79354(12) 0.0212(3) Uani 1 1 d . . . . .
H5 H 0.563(4) 0.743(2) 0.818(3) 0.048(11) Uiso 1 1 d . . . . .
N1 N 0.9388(2) 0.88338(15) 0.86761(14) 0.0225(4) Uani 1 1 d . . . . .
N2 N 0.8682(2) 0.57198(16) 0.87877(14) 0.0241(4) Uani 1 1 d . . . . .
C1 C 0.6627(3) 0.9509(2) 0.8846(2) 0.0343(6) Uani 1 1 d . . . . .
H1A H 0.609291 0.928190 0.823111 0.051 Uiso 1 1 calc GR . . . .
H1B H 0.613702 1.014059 0.901874 0.051 Uiso 1 1 calc GR . . . .
H1C H 0.646227 0.901373 0.933914 0.051 Uiso 1 1 calc GR . . . .
C2 C 0.8442(3) 0.96457(19) 0.87692(18) 0.0284(6) Uani 1 1 d . . . . .
C3 C 0.9155(3) 1.0585(2) 0.8802(2) 0.0380(7) Uani 1 1 d . . . . .
H3 H 0.847687 1.115410 0.885441 0.046 Uiso 1 1 calc R . . . .
C4 C 1.0840(4) 1.0696(2) 0.8760(2) 0.0427(7) Uani 1 1 d . . . . .
H4 H 1.133033 1.133645 0.877513 0.051 Uiso 1 1 calc R . . . .
C5 C 1.1808(3) 0.9851(2) 0.8694(2) 0.0372(7) Uani 1 1 d . . . . .
H5A H 1.297379 0.990375 0.867306 0.045 Uiso 1 1 calc R . . . .
C6 C 1.1053(3) 0.89439(19) 0.86614(17) 0.0260(5) Uani 1 1 d . . . . .
C7 C 1.2014(3) 0.7985(2) 0.86437(17) 0.0261(5) Uani 1 1 d . . . . .
C8 C 1.0186(3) 0.5124(2) 0.7468(2) 0.0357(6) Uani 1 1 d . . . . .
H8A H 0.945174 0.533604 0.691300 0.054 Uiso 1 1 calc GR . . . .
H8B H 1.075693 0.451183 0.731283 0.054 Uiso 1 1 calc GR . . . .
H8C H 1.100660 0.564315 0.763743 0.054 Uiso 1 1 calc GR . . . .
C9 C 0.9185(3) 0.49403(19) 0.82930(19) 0.0298(6) Uani 1 1 d . . . . .
C10 C 0.8784(4) 0.3976(2) 0.8568(2) 0.0414(7) Uani 1 1 d . . . . .
H10 H 0.911758 0.342379 0.821183 0.050 Uiso 1 1 calc R . . . .
C11 C 0.7918(4) 0.3827(2) 0.9344(2) 0.0467(8) Uani 1 1 d . . . . .
H11 H 0.761238 0.317477 0.951444 0.056 Uiso 1 1 calc R . . . .
C12 C 0.7490(4) 0.4622(2) 0.9877(2) 0.0401(7) Uani 1 1 d . . . . .
H12 H 0.692877 0.452825 1.043556 0.048 Uiso 1 1 calc R . . . .
C13 C 0.7890(3) 0.5556(2) 0.95853(17) 0.0286(6) Uani 1 1 d . . . . .
C14 C 0.7527(3) 0.6475(2) 1.01402(18) 0.0304(6) Uani 1 1 d . . . . .
O1W O 0.750000 0.7497(5) 1.250000 0.204(5) Uani 1 2 d S T P . .
H1W H 0.759169 0.716755 1.191366 0.244 Uiso 1 1 d G . . . .
O2W O 0.4626(5) 0.8189(3) 1.0859(5) 0.1221(15) Uani 1 1 d . . . . .
H2WA H 0.500380 0.760399 1.081962 0.183 Uiso 1 1 d G . . . .
H2WB H 0.489898 0.798188 1.153989 0.10(2) Uiso 1 1 d G . . . .

loop_
_atom_site_aniso_label
_atom_site_aniso_U_11
_atom_site_aniso_U_22
_atom_site_aniso_U_33
_atom_site_aniso_U_23
_atom_site_aniso_U_13
_atom_site_aniso_U_12
Fe1 0.01333(16) 0.02266(18) 0.01966(17) -0.00125(15) 0.00126(11) -0.00018(14)
O1 0.0163(8) 0.0292(10) 0.0325(9) -0.0018(8) -0.0009(7) 0.0019(7)
O2 0.0143(8) 0.0502(12) 0.0578(13) -0.0184(10) 0.0076(8) -0.0037(8)
O3 0.0282(9) 0.0320(9) 0.0233(8) -0.0037(8) 0.0033(7) -0.0002(8)
O4 0.0621(14) 0.0633(14) 0.0307(11) 0.0065(10) 0.0211(10) -0.0051(11)
O5 0.0132(8) 0.0308(9) 0.0200(8) -0.0020(7) 0.0035(6) 0.0013(7)
N1 0.0168(9) 0.0279(11) 0.0228(10) -0.0024(8) 0.0026(7) -0.0026(8)
N2 0.0174(9) 0.0282(12) 0.0261(10) 0.0027(9) -0.0018(8) 0.0004(8)
C1 0.0224(12) 0.0316(15) 0.0491(17) -0.0093(13) 0.0048(11) 0.0009(11)
C2 0.0248(12) 0.0287(14) 0.0318(13) -0.0058(11) 0.0025(10) -0.0024(10)
C3 0.0355(15) 0.0280(15) 0.0509(17) -0.0083(13) 0.0070(13) -0.0009(12)
C4 0.0436(16) 0.0303(15) 0.0561(19) -0.0097(14) 0.0148(14) -0.0165(13)
C5 0.0245(13) 0.0404(16) 0.0479(16) -0.0104(13) 0.0093(12) -0.0116(12)
C6 0.0209(12) 0.0342(14) 0.0234(12) -0.0084(11) 0.0039(9) -0.0059(10)
C7 0.0182(11) 0.0378(14) 0.0221(11) -0.0069(10) 0.0015(9) 0.0010(10)
C8 0.0280(13) 0.0384(15) 0.0403(15) -0.0106(13) 0.0004(11) 0.0085(12)
C9 0.0257(12) 0.0288(14) 0.0324(13) -0.0031(11) -0.0101(10) 0.0069(11)
C10 0.0465(17) 0.0277(15) 0.0456(18) -0.0035(13) -0.0197(14) 0.0035(13)
C11 0.0582(19) 0.0323(16) 0.0455(18) 0.0125(14) -0.0178(15) -0.0121(14)
C12 0.0450(17) 0.0389(17) 0.0342(15) 0.0128(13) -0.0077(12) -0.0096(13)
C13 0.0231(12) 0.0356(15) 0.0260(12) 0.0064(11) -0.0038(10) -0.0016(11)
C14 0.0257(13) 0.0411(16) 0.0240(13) 0.0041(11) 0.0001(10) -0.0015(11)
O1W 0.443(15) 0.088(4) 0.095(5) 0.000 0.105(7) 0.000
O2W 0.092(3) 0.076(2) 0.199(5) -0.013(3) 0.018(3) 0.013(2)

loop_
_atom_type_symbol
_atom_type_description
_atom_type_scat_dispersion_real
_atom_type_scat_dispersion_imag
_atom_type_scat_source
C C 0.0033 0.0016 'International Tables Vol C Tables 4.2.6.8 and 6.1.1.4'
H H 0.0000 0.0000 'International Tables Vol C Tables 4.2.6.8 and 6.1.1.4'
Fe Fe 0.3463 0.8444 'International Tables Vol C Tables 4.2.6.8 and 6.1.1.4'
N N 0.0061 0.0033 'International Tables Vol C Tables 4.2.6.8 and 6.1.1.4'
O O 0.0106 0.0060 'International Tables Vol C Tables 4.2.6.8 and 6.1.1.4'

loop_
_geom_angle_atom_site_label_1
_geom_angle_atom_site_label_2
_geom_angle_atom_site_label_3
_geom_angle
_geom_angle_site_symmetry_1
_geom_angle_site_symmetry_3
O1 Fe1 N1 78.10(7) . .
O1 Fe1 N2 86.12(7) . .
O3 Fe1 O1 104.56(7) . .
O3 Fe1 N1 87.94(7) . .
O3 Fe1 N2 78.16(7) . .
O5 Fe1 O1 91.23(7) 2_656 .
O5 Fe1 O1 164.07(7) . .
O5 Fe1 O3 91.04(7) . .
O5 Fe1 O3 164.19(7) 2_656 .
O5 Fe1 O5 73.15(8) 2_656 .
O5 Fe1 N1 96.11(7) 2_656 .
O5 Fe1 N1 106.13(7) . .
O5 Fe1 N2 94.12(7) . .
O5 Fe1 N2 102.69(8) 2_656 .
N2 Fe1 N1 155.67(8) . .
C7 O1 Fe1 119.80(15) . .
C14 O3 Fe1 118.78(16) . .
Fe1 O5 Fe1 106.84(8) 2_656 .
C2 N1 Fe1 130.12(16) . .
C2 N1 C6 119.1(2) . .
C6 N1 Fe1 110.75(15) . .
C9 N2 Fe1 130.59(18) . .
C9 N2 C13 119.2(2) . .
C13 N2 Fe1 109.90(17) . .
N1 C2 C1 118.5(2) . .
N1 C2 C3 120.3(2) . .
C3 C2 C1 121.2(2) . .
C4 C3 C2 120.4(3) . .
C3 C4 C5 118.7(3) . .
C6 C5 C4 118.9(2) . .
N1 C6 C5 122.6(2) . .
N1 C6 C7 114.8(2) . .
C5 C6 C7 122.6(2) . .
O1 C7 C6 115.5(2) . .
O2 C7 O1 125.8(2) . .
O2 C7 C6 118.6(2) . .
N2 C9 C8 118.9(2) . .
N2 C9 C10 119.6(3) . .
C10 C9 C8 121.5(3) . .
C11 C10 C9 120.4(3) . .
C10 C11 C12 119.7(3) . .
C11 C12 C13 118.5(3) . .
N2 C13 C12 122.5(3) . .
N2 C13 C14 115.0(2) . .
C12 C13 C14 122.6(3) . .
O3 C14 C13 115.3(2) . .
O4 C14 O3 125.3(3) . .
O4 C14 C13 119.4(3) . .

loop_
_geom_bond_atom_site_label_1
_geom_bond_atom_site_label_2
_geom_bond_distance
_geom_bond_site_symmetry_2
Fe1 O1 1.9963(16) .
Fe1 O3 1.9915(17) .
Fe1 O5 1.9636(17) 2_656
Fe1 O5 1.9747(16) .
Fe1 N1 2.173(2) .
Fe1 N2 2.169(2) .
O1 C7 1.271(3) .
O2 C7 1.223(3) .
O3 C14 1.275(3) .
O4 C14 1.221(3) .
N1 C2 1.350(3) .
N1 C6 1.358(3) .
N2 C9 1.344(3) .
N2 C13 1.359(3) .
C1 C2 1.495(3) .
C2 C3 1.392(4) .
C3 C4 1.379(4) .
C4 C5 1.391(4) .
C5 C6 1.367(4) .
C6 C7 1.511(4) .
C8 C9 1.494(4) .
C9 C10 1.404(4) .
C10 C11 1.364(5) .
C11 C12 1.370(4) .
C12 C13 1.374(4) .
C13 C14 1.507(4) .
